data_2212259
loop_
_publ_author_name
'Guo-Bing Yan'
'Ming-Hua Yang'
'Liang-Gui Wang'

_publ_section_title
(<i>E</i>)-4-(5-Bromo-2-hydroxybenzylideneamino)-1,5-dimethyl-2-phenyl-1<i>H</i>-pyrazol-3(2<i>H</i>)-one
_journal_coeditor_code IS2143
_journal_issue 2
_journal_name_full 'Acta Crystallographica Section E'
_journal_page_first o780
_journal_page_last o781
_journal_paper_doi 10.1107/S1600536807001742
_journal_volume 63
_journal_year 2007
_chemical_formula_iupac 'C18 H16 Br N3 O2'
_chemical_formula_moiety 'C18 H16 Br N3 O2'
_chemical_formula_sum 'C18 H16 Br N3 O2'
_chemical_formula_weight 386.25
_chemical_name_systematic
;
(E)-4-(5-Bromo-2-hydroxybenzylideneamino)-1,5-dimethyl-2-phenyl-
1H-pyrazol-3(2H)-one
;
_space_group_IT_number 14
_symmetry_cell_setting monoclinic
_symmetry_space_group_name_Hall '-P 2yn'
_symmetry_space_group_name_H-M 'P 1 21/n 1'
_atom_sites_solution_hydrogens geom
_atom_sites_solution_primary direct
_atom_sites_solution_secondary difmap
_audit_creation_method SHELXL97
_cell_angle_alpha 90.00
_cell_angle_beta 104.4580(10)
_cell_angle_gamma 90.00
_cell_formula_units_Z 4
_cell_length_a 12.1187(5)
_cell_length_b 7.0788(3)
_cell_length_c 20.3250(9)
_cell_measurement_reflns_used 4100
_cell_measurement_temperature 293(2)
_cell_measurement_theta_max 26.00
_cell_measurement_theta_min 2.10
_cell_volume 1688.38(12)
_computing_cell_refinement 'SAINT (Bruker, 1999)'
_computing_data_collection 'SMART (Bruker, 1998)'
_computing_data_reduction SAINT
_computing_molecular_graphics 'SHELXTL (Bruker, 1998)'
_computing_publication_material SHELXTL
_computing_structure_refinement 'SHELXL97 (Sheldrick, 1997)'
_computing_structure_solution 'SHELXS97 (Sheldrick, 1997)'
_diffrn_ambient_temperature 293(2)
_diffrn_measured_fraction_theta_full 0.986
_diffrn_measured_fraction_theta_max 0.986
_diffrn_measurement_device_type 'Bruker APEXII area-detector'
_diffrn_measurement_method '\f and \w'
_diffrn_radiation_monochromator graphite
_diffrn_radiation_source 'fine-focus sealed tube'
_diffrn_radiation_type MoK\a
_diffrn_radiation_wavelength 0.71073
_diffrn_reflns_av_R_equivalents 0.0446
_diffrn_reflns_av_sigmaI/netI 0.0419
_diffrn_reflns_limit_h_max 14
_diffrn_reflns_limit_h_min -14
_diffrn_reflns_limit_k_max 8
_diffrn_reflns_limit_k_min -8
_diffrn_reflns_limit_l_max 25
_diffrn_reflns_limit_l_min -25
_diffrn_reflns_number 10580
_diffrn_reflns_theta_full 26.00
_diffrn_reflns_theta_max 26.00
_diffrn_reflns_theta_min 2.07
_diffrn_standards_interval_count 0
_diffrn_standards_interval_time 0
_diffrn_standards_number 0
_exptl_absorpt_coefficient_mu 2.450
_exptl_absorpt_correction_T_max 0.435
_exptl_absorpt_correction_T_min 0.358
_exptl_absorpt_correction_type multi-scan
_exptl_absorpt_process_details '(SADABS; Sheldrick, 1996)'
_exptl_crystal_colour colourless
_exptl_crystal_density_diffrn 1.520
_exptl_crystal_density_method 'not measured'
_exptl_crystal_description block
_exptl_crystal_F_000 784
_exptl_crystal_size_max 0.46
_exptl_crystal_size_mid 0.37
_exptl_crystal_size_min 0.34
_refine_diff_density_max 0.473
_refine_diff_density_min -0.471
_refine_ls_extinction_method none
_refine_ls_goodness_of_fit_ref 0.942
_refine_ls_hydrogen_treatment constr
_refine_ls_matrix_type full
_refine_ls_number_parameters 220
_refine_ls_number_reflns 3273
_refine_ls_number_restraints 0
_refine_ls_restrained_S_all 0.942
_refine_ls_R_factor_all 0.0523
_refine_ls_R_factor_gt 0.0355
_refine_ls_shift/su_max 0.000
_refine_ls_shift/su_mean 0.000
_refine_ls_structure_factor_coef Fsqd
_refine_ls_weighting_details 'calc w = 1/[\s^2^(Fo^2^)+(0.0575P)^2^] where P=(Fo^2^+2Fc^2^)/3'
_refine_ls_weighting_scheme calc
_refine_ls_wR_factor_gt 0.0913
_refine_ls_wR_factor_ref 0.0955
_reflns_number_gt 2248
_reflns_number_total 3273
_reflns_threshold_expression I>2\s(I)
_cod_data_source_file is2143.cif
_cod_data_source_block I
_cod_depositor_comments
;
The following automatic conversions were performed:
'_symmetry_cell_setting' value 'Monoclinic' changed to 'monoclinic'
according to '/home/saulius/struct/CIF-dictionaries/cif_core.dic'
dictionary named 'cif_core.dic' version 2.4.1 from 2010-06-29.

Automatic conversion script
Id: cif_fix_enum 1527 2010-12-29 10:47:43Z saulius 

The following automatic conversions were performed:

'_symmetry_cell_setting' value 'Monoclinic' changed to 'monoclinic'
according to /home/saulius/struct/CIF-dictionaries/cif_core.dic
dictionary named 'cif_core.dic' version 2.4.1 from 2010-06-29.

Automatic conversion script
Id: cif_fix_values 1715 2011-07-08 13:25:40Z adriana 
;
_cod_original_sg_symbol_H-M 'P 21/n'
_cod_database_code 2212259
_cod_database_fobs_code 2212259

loop_
_symmetry_equiv_pos_as_xyz
'x, y, z'
'-x+1/2, y+1/2, -z+1/2'
'-x, -y, -z'
'x-1/2, -y-1/2, z-1/2'

loop_
_atom_site_type_symbol
_atom_site_label
_atom_site_fract_x
_atom_site_fract_y
_atom_site_fract_z
_atom_site_U_iso_or_equiv
_atom_site_adp_type
_atom_site_calc_flag
_atom_site_refinement_flags
_atom_site_occupancy
Br Br1 -0.35478(3) -0.03320(5) 0.082381(18) 0.08167(17) Uani d . 1
C C1 -0.17284(19) 0.2268(3) 0.09172(12) 0.0492(6) Uani d . 1
H H1 -0.1304 0.1374 0.1210 0.059 Uiso calc R 1
C C2 -0.2858(2) 0.1930(3) 0.06190(12) 0.0512(6) Uani d . 1
C C3 -0.3506(2) 0.3227(4) 0.01774(13) 0.0568(7) Uani d . 1
H H3 -0.4271 0.2983 -0.0022 0.068 Uiso calc R 1
C C4 -0.3018(2) 0.4869(4) 0.00364(13) 0.0588(7) Uani d . 1
H H4 -0.3456 0.5740 -0.0260 0.071 Uiso calc R 1
C C5 -0.1879(2) 0.5253(3) 0.03282(12) 0.0497(6) Uani d . 1
C C6 -0.12073(19) 0.3944(3) 0.07858(11) 0.0432(5) Uani d . 1
C C7 -0.0021(2) 0.4287(3) 0.11062(12) 0.0453(6) Uani d . 1
H H7 0.0396 0.3374 0.1393 0.054 Uiso calc R 1
C C8 0.16129(19) 0.6198(3) 0.13017(11) 0.0407(5) Uani d . 1
C C9 0.21375(19) 0.7857(3) 0.12130(11) 0.0432(5) Uani d . 1
C C10 0.1631(2) 0.9586(3) 0.08486(14) 0.0591(7) Uani d . 1
H H10A 0.1759 1.0636 0.1157 0.089 Uiso calc R 1
H H10B 0.0826 0.9405 0.0670 0.089 Uiso calc R 1
H H10C 0.1979 0.9837 0.0482 0.089 Uiso calc R 1
C C11 0.3955(2) 0.9381(3) 0.18358(14) 0.0548(7) Uani d . 1
H H11A 0.3812 1.0436 0.1530 0.082 Uiso calc R 1
H H11B 0.4749 0.9057 0.1937 0.082 Uiso calc R 1
H H11C 0.3751 0.9710 0.2248 0.082 Uiso calc R 1
C C12 0.2451(2) 0.4964(3) 0.17212(13) 0.0431(6) Uani d . 1
C C13 0.45644(19) 0.5219(3) 0.20346(11) 0.0400(5) Uani d . 1
C C14 0.5329(2) 0.5591(3) 0.16505(12) 0.0441(5) Uani d . 1
H H14 0.5128 0.6402 0.1280 0.053 Uiso calc R 1
C C15 0.6395(2) 0.4760(4) 0.18158(14) 0.0526(6) Uani d . 1
H H15 0.6912 0.5024 0.1559 0.063 Uiso calc R 1
C C16 0.6691(2) 0.3555(4) 0.23539(15) 0.0631(7) Uani d . 1
H H16 0.7410 0.3003 0.2465 0.076 Uiso calc R 1
C C17 0.5924(2) 0.3156(4) 0.27327(14) 0.0635(7) Uani d . 1
H H17 0.6123 0.2310 0.3093 0.076 Uiso calc R 1
C C18 0.4858(2) 0.4000(4) 0.25842(12) 0.0515(6) Uani d . 1
H H18 0.4349 0.3752 0.2848 0.062 Uiso calc R 1
N N1 0.04723(16) 0.5828(3) 0.10033(9) 0.0447(5) Uani d . 1
N N2 0.32693(15) 0.7754(2) 0.15177(9) 0.0445(5) Uani d . 1
N N3 0.34597(15) 0.6022(2) 0.18708(10) 0.0436(5) Uani d . 1
O O1 0.23820(13) 0.3331(2) 0.19119(9) 0.0551(4) Uani d . 1
O O2 -0.14255(15) 0.6879(3) 0.01757(9) 0.0662(5) Uani d . 1
H H2 -0.0736 0.6873 0.0343 0.099 Uiso calc R 1

loop_
_atom_site_aniso_label
_atom_site_aniso_U_11
_atom_site_aniso_U_22
_atom_site_aniso_U_33
_atom_site_aniso_U_12
_atom_site_aniso_U_13
_atom_site_aniso_U_23
Br1 0.0606(2) 0.0708(2) 0.1065(3) -0.02547(14) 0.00749(18) 0.00458(17)
C1 0.0422(14) 0.0444(13) 0.0587(15) 0.0010(10) 0.0081(12) -0.0001(11)
C2 0.0476(15) 0.0525(15) 0.0534(14) -0.0085(11) 0.0127(12) -0.0090(12)
C3 0.0421(14) 0.0728(18) 0.0512(15) -0.0059(13) 0.0033(12) -0.0054(13)
C4 0.0508(17) 0.0728(19) 0.0476(15) 0.0068(13) 0.0022(13) 0.0064(13)
C5 0.0508(16) 0.0509(14) 0.0481(14) 0.0007(11) 0.0138(12) 0.0021(11)
C6 0.0384(13) 0.0437(12) 0.0479(13) 0.0038(10) 0.0112(11) -0.0031(10)
C7 0.0420(13) 0.0389(13) 0.0545(14) 0.0044(10) 0.0111(11) -0.0001(10)
C8 0.0393(13) 0.0343(12) 0.0509(13) 0.0006(9) 0.0159(11) -0.0018(10)
C9 0.0466(14) 0.0359(12) 0.0495(14) 0.0029(10) 0.0165(11) -0.0015(10)
C10 0.0624(18) 0.0428(14) 0.0725(18) 0.0062(11) 0.0172(15) 0.0088(12)
C11 0.0540(16) 0.0348(12) 0.0780(18) -0.0095(11) 0.0212(14) -0.0052(12)
C12 0.0401(13) 0.0364(13) 0.0554(14) -0.0023(9) 0.0169(11) -0.0027(10)
C13 0.0390(13) 0.0331(11) 0.0469(13) -0.0048(9) 0.0085(11) -0.0047(10)
C14 0.0427(14) 0.0454(13) 0.0444(13) -0.0018(10) 0.0112(11) 0.0001(11)
C15 0.0416(14) 0.0592(16) 0.0576(15) -0.0018(11) 0.0136(12) -0.0060(12)
C16 0.0446(15) 0.0578(17) 0.0816(19) 0.0068(12) 0.0056(14) 0.0033(15)
C17 0.0563(17) 0.0578(17) 0.0690(18) 0.0017(13) 0.0016(15) 0.0193(14)
C18 0.0510(15) 0.0534(14) 0.0503(15) -0.0086(12) 0.0131(12) 0.0059(12)
N1 0.0431(11) 0.0416(11) 0.0519(12) 0.0020(9) 0.0166(10) -0.0024(9)
N2 0.0458(12) 0.0298(9) 0.0586(12) -0.0033(8) 0.0146(10) 0.0022(8)
N3 0.0396(11) 0.0326(9) 0.0610(12) 0.0000(8) 0.0166(9) 0.0051(9)
O1 0.0460(10) 0.0360(9) 0.0815(12) -0.0023(7) 0.0127(9) 0.0115(8)
O2 0.0583(12) 0.0609(11) 0.0760(13) 0.0019(9) 0.0103(10) 0.0229(9)

loop_
_atom_type_symbol
_atom_type_description
_atom_type_scat_dispersion_real
_atom_type_scat_dispersion_imag
_atom_type_scat_source
C C 0.0033 0.0016 'International Tables Vol C Tables 4.2.6.8 and 6.1.1.4'
H H 0.0000 0.0000 'International Tables Vol C Tables 4.2.6.8 and 6.1.1.4'
N N 0.0061 0.0033 'International Tables Vol C Tables 4.2.6.8 and 6.1.1.4'
O O 0.0106 0.0060 'International Tables Vol C Tables 4.2.6.8 and 6.1.1.4'
Br Br -0.2901 2.4595 'International Tables Vol C Tables 4.2.6.8 and 6.1.1.4'

loop_
_geom_angle_atom_site_label_1
_geom_angle_atom_site_label_2
_geom_angle_atom_site_label_3
_geom_angle
C2 C1 C6 120.7(2)
C2 C1 H1 119.6
C6 C1 H1 119.6
C1 C2 C3 120.9(2)
C1 C2 Br1 119.66(19)
C3 C2 Br1 119.47(18)
C4 C3 C2 119.7(2)
C4 C3 H3 120.2
C2 C3 H3 120.2
C3 C4 C5 120.9(2)
C3 C4 H4 119.5
C5 C4 H4 119.5
O2 C5 C4 119.4(2)
O2 C5 C6 120.6(2)
C4 C5 C6 120.0(2)
C1 C6 C5 117.8(2)
C1 C6 C7 120.1(2)
C5 C6 C7 122.1(2)
N1 C7 C6 121.4(2)
N1 C7 H7 119.3
C6 C7 H7 119.3
C9 C8 N1 123.3(2)
C9 C8 C12 108.4(2)
N1 C8 C12 128.3(2)
N2 C9 C8 110.07(19)
N2 C9 C10 121.1(2)
C8 C9 C10 128.8(2)
C9 C10 H10A 109.5
C9 C10 H10B 109.5
H10A C10 H10B 109.5
C9 C10 H10C 109.5
H10A C10 H10C 109.5
H10B C10 H10C 109.5
N2 C11 H11A 109.5
N2 C11 H11B 109.5
H11A C11 H11B 109.5
N2 C11 H11C 109.5
H11A C11 H11C 109.5
H11B C11 H11C 109.5
O1 C12 N3 124.0(2)
O1 C12 C8 131.4(2)
N3 C12 C8 104.60(18)
C14 C13 C18 120.1(2)
C14 C13 N3 121.4(2)
C18 C13 N3 118.5(2)
C13 C14 C15 120.0(2)
C13 C14 H14 120.0
C15 C14 H14 120.0
C16 C15 C14 120.3(3)
C16 C15 H15 119.8
C14 C15 H15 119.8
C15 C16 C17 119.9(3)
C15 C16 H16 120.1
C17 C16 H16 120.1
C16 C17 C18 120.9(2)
C16 C17 H17 119.6
C18 C17 H17 119.6
C13 C18 C17 118.8(2)
C13 C18 H18 120.6
C17 C18 H18 120.6
C7 N1 C8 122.8(2)
C9 N2 N3 107.26(17)
C9 N2 C11 123.60(18)
N3 N2 C11 117.00(18)
C12 N3 N2 109.33(17)
C12 N3 C13 124.05(18)
N2 N3 C13 119.57(17)
C5 O2 H2 109.5

loop_
_geom_bond_atom_site_label_1
_geom_bond_atom_site_label_2
_geom_bond_distance
Br1 C2 1.900(2)
C1 C2 1.373(3)
C1 C6 1.401(3)
C1 H1 0.9300
C2 C3 1.383(3)
C3 C4 1.366(4)
C3 H3 0.9300
C4 C5 1.386(4)
C4 H4 0.9300
C5 O2 1.345(3)
C5 C6 1.417(3)
C6 C7 1.443(3)
C7 N1 1.286(3)
C7 H7 0.9300
C8 C9 1.369(3)
C8 N1 1.389(3)
C8 C12 1.445(3)
C9 N2 1.359(3)
C9 C10 1.482(3)
C10 H10A 0.9600
C10 H10B 0.9600
C10 H10C 0.9600
C11 N2 1.472(3)
C11 H11A 0.9600
C11 H11B 0.9600
C11 H11C 0.9600
C12 O1 1.229(3)
C12 N3 1.401(3)
C13 C14 1.378(3)
C13 C18 1.386(3)
C13 N3 1.415(3)
C14 C15 1.382(4)
C14 H14 0.9300
C15 C16 1.363(4)
C15 H15 0.9300
C16 C17 1.376(4)
C16 H16 0.9300
C17 C18 1.386(4)
C17 H17 0.9300
C18 H18 0.9300
N2 N3 1.411(2)
O2 H2 0.8200

loop_
_geom_hbond_atom_site_label_D
_geom_hbond_atom_site_label_H
_geom_hbond_atom_site_label_A
_geom_hbond_site_symmetry_A
_geom_hbond_distance_DH
_geom_hbond_distance_HA
_geom_hbond_distance_DA
_geom_hbond_angle_DHA
C10 H10A O1 1_565 0.96 2.45 3.398(3) 171
C7 H7 O1 . 0.93 2.37 3.039(3) 128
O2 H2 N1 . 0.82 1.87 2.596(3) 146

loop_
_cod_related_entry_id
_cod_related_entry_database
_cod_related_entry_code
1 ChemSpider 30655160
